data_2204648
loop_
_publ_author_name
'Fan, Sai-Rong'
'Xiao, Hong-Ping'
'Zhang, Li-Ping'
'Cai, Guo-Qiang'
'Zhu, Long-Guan'

_publ_section_title
Poly[[aqua(1,10-phenanthroline-\k^2^<i>N,N</i>')copper(II)]-\m-4-sulfonatobenzoato-\k^2^<i>O</i>^4^:<i>O</i>^1^]
_journal_issue 12
_journal_name_full 'Acta Crystallographica Section E'
_journal_page_first m1970
_journal_page_last m1972
_journal_paper_doi 10.1107/S1600536804030697
_journal_volume 60
_journal_year 2004
_chemical_formula_iupac '[Cu (C7 H4 O5 S) (C12 H8 N2) (H2 O)]'
_chemical_formula_moiety 'C19 H14 Cu N2 O6 S'
_chemical_formula_sum 'C19 H14 Cu N2 O6 S'
_chemical_formula_weight 461.92
_chemical_name_systematic
;
Poly[[aqua(1,10-phenanthroline-\k^2^N,N')copper(II)]-\m-4-sulfonatobenzoato-
\k^2^O^4^:O^1^]
;
_space_group_IT_number 2
_symmetry_cell_setting triclinic
_symmetry_space_group_name_Hall '-P 1'
_symmetry_space_group_name_H-M 'P -1'
_atom_sites_solution_hydrogens geom
_atom_sites_solution_primary direct
_atom_sites_solution_secondary difmap
_audit_creation_method SHELXL-97
_cell_angle_alpha 66.933(2)
_cell_angle_beta 77.581(2)
_cell_angle_gamma 64.206(2)
_cell_formula_units_Z 2
_cell_length_a 9.6864(13)
_cell_length_b 9.9047(14)
_cell_length_c 10.8332(15)
_cell_measurement_reflns_used 7411
_cell_measurement_temperature 293(2)
_cell_measurement_theta_max 56.6
_cell_measurement_theta_min 4.0
_cell_volume 859.7(2)
_computing_cell_refinement SMART
_computing_data_collection 'SMART (Bruker,1997)'
_computing_data_reduction 'SAINT and SHELXTL (Bruker, 1997)'
_computing_molecular_graphics 'ORTEP-3 for Windows (Farrugia, 1997)'
_computing_publication_material 'WinGX (Farrugia, 1999)'
_computing_structure_refinement 'SHELXL97 (Sheldrick, 1997)'
_computing_structure_solution 'SHELXS97 (Sheldrick, 1997)'
_diffrn_ambient_temperature 293(2)
_diffrn_measured_fraction_theta_full 0.993
_diffrn_measured_fraction_theta_max 0.993
_diffrn_measurement_device_type 'Bruker SMART CCD area-detector'
_diffrn_measurement_method '\f and \w'
_diffrn_radiation_monochromator graphite
_diffrn_radiation_source 'fine-focus sealed tube'
_diffrn_radiation_type MoK\a
_diffrn_radiation_wavelength 0.71073
_diffrn_reflns_av_R_equivalents 0.0134
_diffrn_reflns_av_sigmaI/netI 0.0194
_diffrn_reflns_limit_h_max 11
_diffrn_reflns_limit_h_min -11
_diffrn_reflns_limit_k_max 11
_diffrn_reflns_limit_k_min -11
_diffrn_reflns_limit_l_max 12
_diffrn_reflns_limit_l_min -12
_diffrn_reflns_number 6272
_diffrn_reflns_theta_full 25.10
_diffrn_reflns_theta_max 25.10
_diffrn_reflns_theta_min 2.05
_diffrn_standards_decay_% 0
_diffrn_standards_interval_count 0
_diffrn_standards_interval_time 0
_diffrn_standards_number 0
_exptl_absorpt_coefficient_mu 1.436
_exptl_absorpt_correction_T_max 0.739
_exptl_absorpt_correction_T_min 0.678
_exptl_absorpt_correction_type multi-scan
_exptl_absorpt_process_details '(SADABS; Sheldrick, 1996)'
_exptl_crystal_colour blue
_exptl_crystal_density_diffrn 1.784
_exptl_crystal_density_method 'not measured'
_exptl_crystal_description Block
_exptl_crystal_F_000 470
_exptl_crystal_size_max 0.45
_exptl_crystal_size_mid 0.23
_exptl_crystal_size_min 0.21
_refine_diff_density_max 0.294
_refine_diff_density_min -0.347
_refine_ls_extinction_method none
_refine_ls_goodness_of_fit_ref 1.026
_refine_ls_hydrogen_treatment mixed
_refine_ls_matrix_type full
_refine_ls_number_parameters 268
_refine_ls_number_reflns 3050
_refine_ls_number_restraints 2
_refine_ls_restrained_S_all 1.026
_refine_ls_R_factor_all 0.0282
_refine_ls_R_factor_gt 0.0269
_refine_ls_shift/su_max 0.000
_refine_ls_shift/su_mean 0.000
_refine_ls_structure_factor_coef Fsqd
_refine_ls_weighting_details 'calc w = 1/[\s^2^(Fo^2^)+(0.0452P)^2^+0.4913P] where P = (Fo^2^+2Fc^2^)/3'
_refine_ls_weighting_scheme calc
_refine_ls_wR_factor_gt 0.0743
_refine_ls_wR_factor_ref 0.0751
_reflns_number_gt 2895
_reflns_number_total 3050
_reflns_threshold_expression I>2\s(I)
_cod_data_source_file ci6490.cif
_cod_data_source_block I
_cod_depositor_comments
;
The following automatic conversions were performed:
'_symmetry_cell_setting' value 'Triclinic' changed to 'triclinic'
according to '/home/saulius/struct/CIF-dictionaries/cif_core.dic'
dictionary named 'cif_core.dic' version 2.4.1 from 2010-06-29.

Automatic conversion script
Id: cif_fix_enum 1527 2010-12-29 10:47:43Z saulius 

The following automatic conversions were performed:

'_symmetry_cell_setting' value 'Triclinic' changed to 'triclinic'
according to /home/saulius/struct/CIF-dictionaries/cif_core.dic
dictionary named 'cif_core.dic' version 2.4.1 from 2010-06-29.

Automatic conversion script
Id: cif_fix_values 1715 2011-07-08 13:25:40Z adriana 
;
_cod_database_code 2204648
_cod_database_fobs_code 2204648

loop_
_symmetry_equiv_pos_as_xyz
'x, y, z'
'-x, -y, -z'

loop_
_atom_site_label
_atom_site_fract_x
_atom_site_fract_y
_atom_site_fract_z
_atom_site_U_iso_or_equiv
_atom_site_adp_type
_atom_site_calc_flag
_atom_site_refinement_flags
_atom_site_occupancy
_atom_site_type_symbol
Cu1 0.20602(3) 0.38133(3) 0.28437(2) 0.02852(10) Uani d . 1 Cu
S1 0.55033(6) 1.06834(6) 0.25252(5) 0.02786(13) Uani d . 1 S
N1 0.23917(19) 0.4372(2) 0.08402(17) 0.0277(4) Uani d . 1 N
N2 0.0879(2) 0.2704(2) 0.25975(17) 0.0291(4) Uani d . 1 N
O1 0.25624(19) 0.55432(19) 0.27723(15) 0.0370(4) Uani d . 1 O
O2 0.2270(2) 0.5307(2) 0.49445(16) 0.0426(4) Uani d . 1 O
O3 0.68912(17) 0.97375(18) 0.32696(16) 0.0382(4) Uani d . 1 O
O4 0.5783(2) 1.1307(2) 0.10938(16) 0.0456(4) Uani d . 1 O
O5 0.44336(18) 1.19119(18) 0.30901(15) 0.0358(4) Uani d . 1 O
O6 0.16085(19) 0.31496(19) 0.47950(15) 0.0341(3) Uani d D 1 O
C1 0.2645(2) 0.5914(2) 0.3749(2) 0.0297(4) Uani d . 1 C
C2 0.3274(2) 0.7170(2) 0.3406(2) 0.0282(4) Uani d . 1 C
C3 0.3442(2) 0.8120(3) 0.2091(2) 0.0312(5) Uani d . 1 C
H3 0.3117 0.8020 0.1396 0.037 Uiso calc R 1 H
C4 0.4087(2) 0.9212(3) 0.1807(2) 0.0306(4) Uani d . 1 C
H4 0.4186 0.9852 0.0924 0.037 Uiso calc R 1 H
C5 0.4589(2) 0.9354(2) 0.2841(2) 0.0277(4) Uani d . 1 C
C6 0.4403(3) 0.8431(3) 0.4164(2) 0.0368(5) Uani d . 1 C
H6 0.4718 0.8542 0.4859 0.044 Uiso calc R 1 H
C7 0.3749(3) 0.7353(3) 0.4438(2) 0.0359(5) Uani d . 1 C
H7 0.3620 0.6737 0.5325 0.043 Uiso calc R 1 H
C8 0.3173(2) 0.5213(3) -0.0013(2) 0.0335(5) Uani d . 1 C
H8 0.3522 0.5758 0.0295 0.040 Uiso calc R 1 H
C9 0.3486(3) 0.5304(3) -0.1359(2) 0.0378(5) Uani d . 1 C
H9 0.4054 0.5885 -0.1927 0.045 Uiso calc R 1 H
C10 0.2958(3) 0.4539(3) -0.1838(2) 0.0375(5) Uani d . 1 C
H10 0.3163 0.4595 -0.2732 0.045 Uiso calc R 1 H
C11 0.2099(2) 0.3667(3) -0.0967(2) 0.0326(5) Uani d . 1 C
C12 0.1441(3) 0.2860(3) -0.1365(2) 0.0414(6) Uani d . 1 C
H12 0.1597 0.2876 -0.2248 0.050 Uiso calc R 1 H
C13 0.0594(3) 0.2074(3) -0.0471(3) 0.0431(6) Uani d . 1 C
H13 0.0157 0.1586 -0.0760 0.052 Uiso calc R 1 H
C14 0.0357(2) 0.1978(3) 0.0905(2) 0.0338(5) Uani d . 1 C
C15 -0.0512(3) 0.1194(3) 0.1886(3) 0.0394(5) Uani d . 1 C
H15 -0.0981 0.0683 0.1662 0.047 Uiso calc R 1 H
C16 -0.0661(3) 0.1191(3) 0.3168(2) 0.0400(5) Uani d . 1 C
H16 -0.1235 0.0676 0.3821 0.048 Uiso calc R 1 H
C17 0.0044(3) 0.1955(3) 0.3502(2) 0.0355(5) Uani d . 1 C
H17 -0.0072 0.1943 0.4381 0.043 Uiso calc R 1 H
C18 0.1867(2) 0.3607(2) 0.0369(2) 0.0272(4) Uani d . 1 C
C19 0.1012(2) 0.2731(2) 0.1318(2) 0.0271(4) Uani d . 1 C
H6A 0.217(3) 0.2227(18) 0.526(2) 0.050 Uiso d D 1 H
H6B 0.180(3) 0.378(3) 0.501(3) 0.050 Uiso d D 1 H

loop_
_atom_site_aniso_label
_atom_site_aniso_U_11
_atom_site_aniso_U_22
_atom_site_aniso_U_33
_atom_site_aniso_U_12
_atom_site_aniso_U_13
_atom_site_aniso_U_23
Cu1 0.03688(17) 0.03313(16) 0.02215(15) -0.02089(12) -0.00200(10) -0.00752(11)
S1 0.0355(3) 0.0286(3) 0.0237(3) -0.0172(2) -0.0018(2) -0.0076(2)
N1 0.0294(9) 0.0292(9) 0.0252(9) -0.0133(7) -0.0034(7) -0.0070(7)
N2 0.0325(9) 0.0297(9) 0.0265(9) -0.0149(8) -0.0033(7) -0.0070(7)
O1 0.0568(10) 0.0400(9) 0.0277(8) -0.0309(8) -0.0003(7) -0.0124(7)
O2 0.0631(11) 0.0507(10) 0.0297(8) -0.0381(9) 0.0063(7) -0.0157(7)
O3 0.0343(8) 0.0361(8) 0.0458(9) -0.0189(7) -0.0063(7) -0.0075(7)
O4 0.0703(12) 0.0510(10) 0.0269(8) -0.0396(9) 0.0054(8) -0.0106(7)
O5 0.0420(9) 0.0329(8) 0.0362(8) -0.0120(7) -0.0082(7) -0.0153(7)
O6 0.0434(9) 0.0368(8) 0.0258(8) -0.0219(7) -0.0010(6) -0.0077(7)
C1 0.0315(11) 0.0303(11) 0.0297(11) -0.0131(9) -0.0016(8) -0.0114(9)
C2 0.0289(10) 0.0304(10) 0.0280(10) -0.0131(9) -0.0007(8) -0.0115(8)
C3 0.0381(11) 0.0338(11) 0.0265(11) -0.0144(9) -0.0062(9) -0.0124(9)
C4 0.0375(11) 0.0315(11) 0.0232(10) -0.0157(9) -0.0028(8) -0.0066(8)
C5 0.0306(10) 0.0301(10) 0.0264(10) -0.0146(9) -0.0009(8) -0.0109(8)
C6 0.0524(14) 0.0484(13) 0.0224(11) -0.0310(11) -0.0026(9) -0.0115(10)
C7 0.0503(13) 0.0442(13) 0.0217(10) -0.0298(11) 0.0005(9) -0.0080(9)
C8 0.0343(11) 0.0357(11) 0.0309(11) -0.0178(9) -0.0038(9) -0.0059(9)
C9 0.0358(12) 0.0401(12) 0.0307(12) -0.0165(10) 0.0009(9) -0.0047(10)
C10 0.0373(12) 0.0434(13) 0.0252(11) -0.0120(10) 0.0008(9) -0.0107(10)
C11 0.0317(11) 0.0337(11) 0.0287(11) -0.0065(9) -0.0025(9) -0.0135(9)
C12 0.0477(13) 0.0497(14) 0.0345(12) -0.0171(11) -0.0009(10) -0.0249(11)
C13 0.0486(14) 0.0484(14) 0.0480(15) -0.0201(12) -0.0043(11) -0.0298(12)
C14 0.0318(11) 0.0293(11) 0.0430(13) -0.0097(9) -0.0047(9) -0.0160(10)
C15 0.0395(12) 0.0345(12) 0.0528(14) -0.0184(10) -0.0047(11) -0.0176(11)
C16 0.0410(13) 0.0359(12) 0.0445(14) -0.0233(11) -0.0017(10) -0.0058(10)
C17 0.0397(12) 0.0375(12) 0.0298(11) -0.0211(10) -0.0026(9) -0.0047(9)
C18 0.0268(10) 0.0262(10) 0.0260(10) -0.0069(8) -0.0042(8) -0.0088(8)
C19 0.0276(10) 0.0237(10) 0.0293(11) -0.0082(8) -0.0042(8) -0.0091(8)

loop_
_atom_type_symbol
_atom_type_description
_atom_type_scat_dispersion_real
_atom_type_scat_dispersion_imag
_atom_type_scat_source
C C 0.0033 0.0016 'International Tables Vol C Tables 4.2.6.8 and 6.1.1.4'
H H 0.0000 0.0000 'International Tables Vol C Tables 4.2.6.8 and 6.1.1.4'
Cu Cu 0.3201 1.2651 'International Tables Vol C Tables 4.2.6.8 and 6.1.1.4'
N N 0.0061 0.0033 'International Tables Vol C Tables 4.2.6.8 and 6.1.1.4'
O O 0.0106 0.0060 'International Tables Vol C Tables 4.2.6.8 and 6.1.1.4'
S S 0.1246 0.1234 'International Tables Vol C Tables 4.2.6.8 and 6.1.1.4'

loop_
_geom_angle_atom_site_label_1
_geom_angle_atom_site_label_2
_geom_angle_atom_site_label_3
_geom_angle_site_symmetry_3
_geom_angle
_geom_angle_publ_flag
O1 Cu1 O6 . 94.51(6) yes
O1 Cu1 N1 . 91.12(7) yes
O6 Cu1 N1 . 173.99(7) yes
O1 Cu1 N2 . 159.31(7) yes
O6 Cu1 N2 . 92.05(7) yes
N1 Cu1 N2 . 81.94(7) yes
O1 Cu1 O5 1_545 97.76(7) yes
O6 Cu1 O5 1_545 91.45(6) yes
N1 Cu1 O5 1_545 89.85(6) yes
N2 Cu1 O5 1_545 101.66(6) yes
O4 S1 O3 . 114.00(10) ?
O4 S1 O5 . 112.99(10) ?
O3 S1 O5 . 110.59(9) ?
O4 S1 C5 . 107.68(10) ?
O3 S1 C5 . 105.38(9) ?
O5 S1 C5 . 105.50(9) ?
C8 N1 C18 . 118.18(18) ?
C8 N1 Cu1 . 129.11(15) ?
C18 N1 Cu1 . 112.25(13) ?
C17 N2 C19 . 118.13(19) ?
C17 N2 Cu1 . 129.28(15) ?
C19 N2 Cu1 . 112.57(14) ?
C1 O1 Cu1 . 128.15(14) ?
S1 O5 Cu1 1_565 140.46(9) ?
Cu1 O6 H6A . 118(2) ?
Cu1 O6 H6B . 102(2) ?
H6A O6 H6B . 106(3) ?
O2 C1 O1 . 125.3(2) ?
O2 C1 C2 . 118.40(18) ?
O1 C1 C2 . 116.27(18) ?
C3 C2 C7 . 118.94(19) ?
C3 C2 C1 . 122.07(19) ?
C7 C2 C1 . 118.96(18) ?
C4 C3 C2 . 120.58(19) ?
C4 C3 H3 . 119.7 ?
C2 C3 H3 . 119.7 ?
C3 C4 C5 . 119.88(19) ?
C3 C4 H4 . 120.1 ?
C5 C4 H4 . 120.1 ?
C6 C5 C4 . 120.17(19) ?
C6 C5 S1 . 118.03(16) ?
C4 C5 S1 . 121.79(16) ?
C7 C6 C5 . 119.5(2) ?
C7 C6 H6 . 120.3 ?
C5 C6 H6 . 120.3 ?
C6 C7 C2 . 120.9(2) ?
C6 C7 H7 . 119.5 ?
C2 C7 H7 . 119.5 ?
N1 C8 C9 . 122.1(2) ?
N1 C8 H8 . 119.0 ?
C9 C8 H8 . 119.0 ?
C10 C9 C8 . 119.9(2) ?
C10 C9 H9 . 120.0 ?
C8 C9 H9 . 120.0 ?
C9 C10 C11 . 119.4(2) ?
C9 C10 H10 . 120.3 ?
C11 C10 H10 . 120.3 ?
C18 C11 C10 . 117.0(2) ?
C18 C11 C12 . 118.6(2) ?
C10 C11 C12 . 124.4(2) ?
C13 C12 C11 . 120.9(2) ?
C13 C12 H12 . 119.6 ?
C11 C12 H12 . 119.6 ?
C12 C13 C14 . 121.6(2) ?
C12 C13 H13 . 119.2 ?
C14 C13 H13 . 119.2 ?
C19 C14 C15 . 116.8(2) ?
C19 C14 C13 . 118.4(2) ?
C15 C14 C13 . 124.8(2) ?
C16 C15 C14 . 119.4(2) ?
C16 C15 H15 . 120.3 ?
C14 C15 H15 . 120.3 ?
C15 C16 C17 . 120.2(2) ?
C15 C16 H16 . 119.9 ?
C17 C16 H16 . 119.9 ?
N2 C17 C16 . 121.8(2) ?
N2 C17 H17 . 119.1 ?
C16 C17 H17 . 119.1 ?
N1 C18 C11 . 123.38(19) ?
N1 C18 C19 . 116.39(18) ?
C11 C18 C19 . 120.22(19) ?
N2 C19 C14 . 123.52(19) ?
N2 C19 C18 . 116.14(18) ?
C14 C19 C18 . 120.34(19) ?

loop_
_geom_bond_atom_site_label_1
_geom_bond_atom_site_label_2
_geom_bond_site_symmetry_2
_geom_bond_distance
_geom_bond_publ_flag
Cu1 O1 . 1.9452(15) yes
Cu1 O6 . 1.9636(15) yes
Cu1 N1 . 2.0084(17) yes
Cu1 N2 . 2.0103(17) yes
Cu1 O5 1_545 2.2372(15) yes
S1 O4 . 1.4400(16) ?
S1 O3 . 1.4538(16) ?
S1 O5 . 1.4637(16) ?
S1 C5 . 1.780(2) ?
N1 C8 . 1.328(3) ?
N1 C18 . 1.358(3) ?
N2 C17 . 1.333(3) ?
N2 C19 . 1.355(3) ?
O1 C1 . 1.275(3) ?
O2 C1 . 1.245(3) ?
O6 H6A . 0.840(10) ?
O6 H6B . 0.84(3) ?
C1 C2 . 1.502(3) ?
C2 C3 . 1.387(3) ?
C2 C7 . 1.396(3) ?
C3 C4 . 1.378(3) ?
C3 H3 . 0.93 ?
C4 C5 . 1.389(3) ?
C4 H4 . 0.93 ?
C5 C6 . 1.388(3) ?
C6 C7 . 1.375(3) ?
C6 H6 . 0.93 ?
C7 H7 . 0.93 ?
C8 C9 . 1.399(3) ?
C8 H8 . 0.93 ?
C9 C10 . 1.366(3) ?
C9 H9 . 0.93 ?
C10 C11 . 1.406(3) ?
C10 H10 . 0.93 ?
C11 C18 . 1.397(3) ?
C11 C12 . 1.437(3) ?
C12 C13 . 1.356(4) ?
C12 H12 . 0.93 ?
C13 C14 . 1.430(3) ?
C13 H13 . 0.93 ?
C14 C19 . 1.398(3) ?
C14 C15 . 1.406(3) ?
C15 C16 . 1.364(4) ?
C15 H15 . 0.93 ?
C16 C17 . 1.393(3) ?
C16 H16 . 0.93 ?
C17 H17 . 0.93 ?
C18 C19 . 1.434(3) ?

loop_
_geom_hbond_atom_site_label_D
_geom_hbond_atom_site_label_H
_geom_hbond_atom_site_label_A
_geom_hbond_site_symmetry_A
_geom_hbond_distance_DH
_geom_hbond_distance_HA
_geom_hbond_distance_DA
_geom_hbond_angle_DHA
_geom_hbond_publ_flag
O6 H6A O3 2_666 0.840(10) 1.950(10) 2.771(2) 165(3) yes
O6 H6B O2 . 0.84(3) 1.73(3) 2.551(2) 163(3) yes

loop_
_geom_torsion_atom_site_label_1
_geom_torsion_atom_site_label_2
_geom_torsion_atom_site_label_3
_geom_torsion_atom_site_label_4
_geom_torsion_site_symmetry_1
_geom_torsion_site_symmetry_4
_geom_torsion
O1 Cu1 N1 C8 . . 19.98(19)
N2 Cu1 N1 C8 . . -179.58(19)
O5 Cu1 N1 C8 1_545 . -77.78(19)
O1 Cu1 N1 C18 . . -168.04(14)
N2 Cu1 N1 C18 . . -7.61(14)
O5 Cu1 N1 C18 1_545 . 94.20(14)
O1 Cu1 N2 C17 . . -103.8(2)
O6 Cu1 N2 C17 . . 4.75(19)
N1 Cu1 N2 C17 . . -175.2(2)
O5 Cu1 N2 C17 1_545 . 96.65(19)
O1 Cu1 N2 C19 . . 77.5(2)
O6 Cu1 N2 C19 . . -173.94(14)
N1 Cu1 N2 C19 . . 6.14(13)
O5 Cu1 N2 C19 1_545 . -82.04(14)
O6 Cu1 O1 C1 . . 4.67(19)
N1 Cu1 O1 C1 . . -177.42(19)
N2 Cu1 O1 C1 . . 112.8(2)
O5 Cu1 O1 C1 1_545 . -87.42(19)
O4 S1 O5 Cu1 . 1_565 55.43(18)
O3 S1 O5 Cu1 . 1_565 -175.43(13)
C5 S1 O5 Cu1 . 1_565 -61.96(17)
Cu1 O1 C1 O2 . . -7.2(3)
Cu1 O1 C1 C2 . . 171.70(14)
O2 C1 C2 C3 . . -167.4(2)
O1 C1 C2 C3 . . 13.6(3)
O2 C1 C2 C7 . . 14.7(3)
O1 C1 C2 C7 . . -164.4(2)
C7 C2 C3 C4 . . 0.9(3)
C1 C2 C3 C4 . . -177.1(2)
C2 C3 C4 C5 . . 0.7(3)
C3 C4 C5 C6 . . -1.9(3)
C3 C4 C5 S1 . . 177.33(16)
O4 S1 C5 C6 . . 171.01(18)
O3 S1 C5 C6 . . 49.0(2)
O5 S1 C5 C6 . . -68.08(19)
O4 S1 C5 C4 . . -8.2(2)
O3 S1 C5 C4 . . -130.23(18)
O5 S1 C5 C4 . . 112.72(18)
C4 C5 C6 C7 . . 1.4(3)
S1 C5 C6 C7 . . -177.79(19)
C5 C6 C7 C2 . . 0.2(4)
C3 C2 C7 C6 . . -1.4(3)
C1 C2 C7 C6 . . 176.7(2)
C18 N1 C8 C9 . . -1.1(3)
Cu1 N1 C8 C9 . . 170.44(16)
N1 C8 C9 C10 . . 1.3(3)
C8 C9 C10 C11 . . 0.1(3)
C9 C10 C11 C18 . . -1.4(3)
C9 C10 C11 C12 . . 177.8(2)
C18 C11 C12 C13 . . 0.9(3)
C10 C11 C12 C13 . . -178.3(2)
C11 C12 C13 C14 . . -1.8(4)
C12 C13 C14 C19 . . 0.6(3)
C12 C13 C14 C15 . . 179.6(2)
C19 C14 C15 C16 . . -0.6(3)
C13 C14 C15 C16 . . -179.7(2)
C14 C15 C16 C17 . . -0.1(4)
C19 N2 C17 C16 . . 1.1(3)
Cu1 N2 C17 C16 . . -177.53(17)
C15 C16 C17 N2 . . -0.1(4)
C8 N1 C18 C11 . . -0.4(3)
Cu1 N1 C18 C11 . . -173.33(16)
C8 N1 C18 C19 . . -179.18(18)
Cu1 N1 C18 C19 . . 7.9(2)
C10 C11 C18 N1 . . 1.7(3)
C12 C11 C18 N1 . . -177.6(2)
C10 C11 C18 C19 . . -179.58(19)
C12 C11 C18 C19 . . 1.1(3)
C17 N2 C19 C14 . . -1.9(3)
Cu1 N2 C19 C14 . . 176.95(16)
C17 N2 C19 C18 . . 177.45(19)
Cu1 N2 C19 C18 . . -3.7(2)
C15 C14 C19 N2 . . 1.7(3)
C13 C14 C19 N2 . . -179.2(2)
C15 C14 C19 C18 . . -177.66(19)
C13 C14 C19 C18 . . 1.4(3)
N1 C18 C19 N2 . . -2.8(3)
C11 C18 C19 N2 . . 178.32(18)
N1 C18 C19 C14 . . 176.53(18)
C11 C18 C19 C14 . . -2.3(3)
